data_4319128
loop_
_publ_author_name
'Holger Kleinke'

_publ_section_title
;
 A Three-Dimensional Extended Sb Network in the Metallic Antimonides
 (M',Ti)5Sb8 (M' = Zr, Hf, Nb, Mo)
;
_journal_name_full 'Inorganic Chemistry'
_journal_page_first 95
_journal_page_last 100
_journal_paper_doi 10.1021/ic000767s
_journal_volume 40
_journal_year 2001
_chemical_formula_sum 'Sb8 Ti3.9 Zr1.1'
_chemical_formula_weight 1261.15
_chemical_name_systematic
;
 ?
;
_space_group_IT_number 98
_symmetry_cell_setting 1
_symmetry_space_group_name_Hall 'I 4bw 2bw'
_symmetry_space_group_name_H-M 'I 41 2 2'
_atom_sites_solution_hydrogens geom
_atom_sites_solution_primary direct
_atom_sites_solution_secondary difmap
_audit_creation_method SHELXL
_cell_angle_alpha 90.00
_cell_angle_beta 90.00
_cell_angle_gamma 90.00
_cell_formula_units_Z 4
_cell_length_a 6.5449(3)
_cell_length_b 6.5449(3)
_cell_length_c 26.624(2)
_cell_measurement_temperature 293(2)
_cell_volume 1140.46(11)
_computing_structure_refinement 'SHELXL-93 (Sheldrick, 1993)'
_computing_structure_solution 'SHELXS-86 (Sheldrick, 1990)'
_diffrn_ambient_temperature 293(2)
_diffrn_measurement_device 'IPDS (STOE)'
_diffrn_radiation_monochromator graphite
_diffrn_radiation_source 'fine-focus sealed tube'
_diffrn_radiation_type MoK\a
_diffrn_radiation_wavelength 0.71073
_diffrn_reflns_av_R_equivalents 0.0604
_diffrn_reflns_av_sigmaI/netI 0.0447
_diffrn_reflns_limit_h_max 6
_diffrn_reflns_limit_h_min -6
_diffrn_reflns_limit_k_max 9
_diffrn_reflns_limit_k_min -9
_diffrn_reflns_limit_l_max 37
_diffrn_reflns_limit_l_min -37
_diffrn_reflns_number 5568
_diffrn_reflns_theta_max 30.35
_diffrn_reflns_theta_min 3.06
_exptl_absorpt_coefficient_mu 22.072
_exptl_absorpt_correction_T_max 0.676
_exptl_absorpt_correction_T_min 0.403
_exptl_absorpt_correction_type numerical
_exptl_crystal_colour black
_exptl_crystal_density_diffrn 7.345
_exptl_crystal_description plate-like
_exptl_crystal_F_000 2151
_exptl_crystal_size_max 0.06
_exptl_crystal_size_mid 0.04
_exptl_crystal_size_min 0.02
_refine_diff_density_max 1.253
_refine_diff_density_min -1.438
_refine_diff_density_rms 0.352
_refine_ls_abs_structure_details 'Flack H D (1983), Acta Cryst. A39, 876-881'
_refine_ls_abs_structure_Flack 0.57(31)
_refine_ls_extinction_coef 0.00008(4)
_refine_ls_extinction_expression Fc^*^=kFc[1+0.001xFc^2^\l^3^/sin(2\q)]^-1/4^
_refine_ls_extinction_method SHELXL
_refine_ls_goodness_of_fit_all 0.858
_refine_ls_goodness_of_fit_obs 0.991
_refine_ls_matrix_type full
_refine_ls_number_parameters 37
_refine_ls_number_reflns 860
_refine_ls_number_restraints 0
_refine_ls_restrained_S_all 0.858
_refine_ls_restrained_S_obs 0.991
_refine_ls_R_factor_all 0.0437
_refine_ls_R_factor_obs 0.0295
_refine_ls_shift/esd_max 0.004
_refine_ls_shift/esd_mean 0.001
_refine_ls_structure_factor_coef Fsqd
_refine_ls_weighting_details 'w=1/[\s^2^(Fo^2^)+(0.0400P)^2^+0.0000P] where P=(Fo^2^+2Fc^2^)/3'
_refine_ls_weighting_scheme calc
_refine_ls_wR_factor_all 0.0681
_refine_ls_wR_factor_obs 0.0663
_reflns_number_observed 620
_reflns_number_total 860
_reflns_observed_criterion >2sigma(I)
_cod_data_source_file ic000767s_2.cif
_cod_data_source_block ZrTi4Sb8
_cod_depositor_comments
;
The following automatic conversions were performed:

'_refine_ls_weighting_scheme' value 'calc
w=1/[\s^2^(Fo^2^)+(0.0400P)^2^+0.0000P] where P=(Fo^2^+2Fc^2^)/3' was
changed to 'calc'. New tag '_refine_ls_weighting_details' was
created. The value of the new tag was set to
'w=1/[\s^2^(Fo^2^)+(0.0400P)^2^+0.0000P] where P=(Fo^2^+2Fc^2^)/3'.

Automatic conversion script
Id: cif_fix_values 3143 2015-03-26 13:38:13Z robertas 
;
_cod_original_formula_sum 'Sb8 Ti3.90 Zr1.10'
_cod_database_code 4319128

loop_
_symmetry_equiv_pos_as_xyz
'x, y, z'
'-x+1/2, -y+1/2, z+1/2'
'-y, x+1/2, z+1/4'
'y+1/2, -x, z+3/4'
'-x+1/2, y, -z+3/4'
'x, -y+1/2, -z+1/4'
'y+1/2, x+1/2, -z+1/2'
'-y, -x, -z'
'x+1/2, y+1/2, z+1/2'
'-x+1, -y+1, z+1'
'-y+1/2, x+1, z+3/4'
'y+1, -x+1/2, z+5/4'
'-x+1, y+1/2, -z+5/4'
'x+1/2, -y+1, -z+3/4'
'y+1, x+1, -z+1'
'-y+1/2, -x+1/2, -z+1/2'

loop_
_atom_site_aniso_label
_atom_site_aniso_U_11
_atom_site_aniso_U_22
_atom_site_aniso_U_33
_atom_site_aniso_U_23
_atom_site_aniso_U_13
_atom_site_aniso_U_12
Sb1 0.0136(4) 0.0136(4) 0.0102(5) 0.0016(3) 0.0016(3) 0.0020(5)
Sb2 0.0248(5) 0.0104(4) 0.0127(5) -0.0001(3) 0.0054(2) 0.0014(4)
Sb3 0.0091(5) 0.0377(11) 0.0232(7) -0.0185(7) 0.000 0.000
Zr1 0.0099(13) 0.0091(13) 0.0119(10) 0.000 0.000 0.0002(13)
Zr2 0.0095(13) 0.0126(14) 0.0162(13) 0.000 0.000 -0.0023(11)
Ti1 0.0099(13) 0.0091(13) 0.0119(10) 0.000 0.000 0.0002(13)
Ti2 0.0095(13) 0.0126(14) 0.0162(13) 0.000 0.000 -0.0023(11)
Ti3 0.0076(12) 0.0076(12) 0.034(3) 0.000 0.000 -0.002(2)

loop_
_atom_site_label
_atom_site_type_symbol
_atom_site_fract_x
_atom_site_fract_y
_atom_site_fract_z
_atom_site_U_iso_or_equiv
_atom_site_thermal_displace_type
_atom_site_occupancy
_atom_site_calc_flag
_atom_site_refinement_flags
_atom_site_disorder_group
Sb1 Sb 0.8281(2) 0.1719(2) 0.0000 0.0124(3) Uani 1 d S .
Sb2 Sb 0.2035(3) 0.3418(2) 0.06153(4) 0.0160(2) Uani 1 d . .
Sb3 Sb 0.6564(3) 0.2500 0.1250 0.0233(5) Uani 1 d S .
Zr1 Zr 0.0000 0.0000 0.0977(2) 0.0103(7) Uani 0.28(2) d SP .
Zr2 Zr 0.5000 0.0000 0.0468(2) 0.0128(9) Uani 0.27(2) d SP .
Ti1 Ti 0.0000 0.0000 0.0977(2) 0.0103(7) Uani 0.72(2) d SP .
Ti2 Ti 0.5000 0.0000 0.0468(2) 0.0128(9) Uani 0.73(2) d SP .
Ti3 Ti 0.5000 0.5000 0.0000 0.0165(13) Uani 1 d S .

loop_
_atom_type_symbol
_atom_type_description
_atom_type_scat_dispersion_real
_atom_type_scat_dispersion_imag
_atom_type_scat_source
Ti Ti 0.2776 0.4457 'International Tables Vol C Tables 4.2.6.8 and 6.1.1.4'
Zr Zr -2.9673 0.5597 'International Tables Vol C Tables 4.2.6.8 and 6.1.1.4'
Sb Sb -0.5866 1.5461 'International Tables Vol C Tables 4.2.6.8 and 6.1.1.4'

loop_
_geom_angle_atom_site_label_1
_geom_angle_atom_site_label_2
_geom_angle_atom_site_label_3
_geom_angle
_geom_angle_site_symmetry_1
_geom_angle_site_symmetry_3
_geom_angle_publ_flag
Ti2 Sb1 Zr2 0.0(2) 15_544 15_544 ?
Ti2 Sb1 Zr2 149.26(7) 15_544 . ?
Zr2 Sb1 Zr2 149.26(7) 15_544 . ?
Ti2 Sb1 Ti2 149.26(7) 15_544 . ?
Zr2 Sb1 Ti2 149.26(7) 15_544 . ?
Zr2 Sb1 Ti2 0.0(2) . . ?
Ti2 Sb1 Ti3 74.63(4) 15_544 . ?
Zr2 Sb1 Ti3 74.63(4) 15_544 . ?
Zr2 Sb1 Ti3 74.63(4) . . ?
Ti2 Sb1 Ti3 74.63(4) . . ?
Ti2 Sb1 Ti1 121.91(6) 15_544 1_655 ?
Zr2 Sb1 Ti1 121.91(6) 15_544 1_655 ?
Zr2 Sb1 Ti1 75.41(6) . 1_655 ?
Ti2 Sb1 Ti1 75.41(6) . 1_655 ?
Ti3 Sb1 Ti1 121.46(5) . 1_655 ?
Ti2 Sb1 Zr1 121.91(6) 15_544 1_655 ?
Zr2 Sb1 Zr1 121.91(6) 15_544 1_655 ?
Zr2 Sb1 Zr1 75.41(6) . 1_655 ?
Ti2 Sb1 Zr1 75.41(6) . 1_655 ?
Ti3 Sb1 Zr1 121.46(5) . 1_655 ?
Ti1 Sb1 Zr1 0.00(9) 1_655 1_655 ?
Ti2 Sb1 Ti1 75.41(6) 15_544 15_544 ?
Zr2 Sb1 Ti1 75.41(6) 15_544 15_544 ?
Zr2 Sb1 Ti1 121.91(6) . 15_544 ?
Ti2 Sb1 Ti1 121.91(6) . 15_544 ?
Ti3 Sb1 Ti1 121.46(5) . 15_544 ?
Ti1 Sb1 Ti1 117.08(11) 1_655 15_544 ?
Zr1 Sb1 Ti1 117.08(11) 1_655 15_544 ?
Ti2 Sb1 Zr1 75.41(6) 15_544 15_544 ?
Zr2 Sb1 Zr1 75.41(6) 15_544 15_544 ?
Zr2 Sb1 Zr1 121.91(6) . 15_544 ?
Ti2 Sb1 Zr1 121.91(6) . 15_544 ?
Ti3 Sb1 Zr1 121.46(5) . 15_544 ?
Ti1 Sb1 Zr1 117.08(11) 1_655 15_544 ?
Zr1 Sb1 Zr1 117.08(11) 1_655 15_544 ?
Ti1 Sb1 Zr1 0.00(9) 15_544 15_544 ?
Ti2 Sb1 Sb2 68.81(7) 15_544 1_655 ?
Zr2 Sb1 Sb2 68.81(7) 15_544 1_655 ?
Zr2 Sb1 Sb2 121.42(8) . 1_655 ?
Ti2 Sb1 Sb2 121.42(8) . 1_655 ?
Ti3 Sb1 Sb2 107.55(2) . 1_655 ?
Ti1 Sb1 Sb2 53.12(2) 1_655 1_655 ?
Zr1 Sb1 Sb2 53.12(2) 1_655 1_655 ?
Ti1 Sb1 Sb2 106.58(4) 15_544 1_655 ?
Zr1 Sb1 Sb2 106.58(4) 15_544 1_655 ?
Ti2 Sb1 Sb2 121.42(8) 15_544 8_655 ?
Zr2 Sb1 Sb2 121.42(8) 15_544 8_655 ?
Zr2 Sb1 Sb2 68.81(7) . 8_655 ?
Ti2 Sb1 Sb2 68.81(7) . 8_655 ?
Ti3 Sb1 Sb2 107.55(2) . 8_655 ?
Ti1 Sb1 Sb2 106.58(4) 1_655 8_655 ?
Zr1 Sb1 Sb2 106.58(4) 1_655 8_655 ?
Ti1 Sb1 Sb2 53.12(2) 15_544 8_655 ?
Zr1 Sb1 Sb2 53.12(2) 15_544 8_655 ?
Sb2 Sb1 Sb2 144.90(4) 1_655 8_655 ?
Ti2 Sb1 Sb1 105.37(4) 15_544 10_644 ?
Zr2 Sb1 Sb1 105.37(4) 15_544 10_644 ?
Zr2 Sb1 Sb1 105.37(4) . 10_644 ?
Ti2 Sb1 Sb1 105.37(4) . 10_644 ?
Ti3 Sb1 Sb1 180.0 . 10_644 ?
Ti1 Sb1 Sb1 58.54(5) 1_655 10_644 ?
Zr1 Sb1 Sb1 58.54(5) 1_655 10_644 ?
Ti1 Sb1 Sb1 58.54(5) 15_544 10_644 ?
Zr1 Sb1 Sb1 58.54(5) 15_544 10_644 ?
Sb2 Sb1 Sb1 72.45(2) 1_655 10_644 ?
Sb2 Sb1 Sb1 72.45(2) 8_655 10_644 ?
Ti3 Sb2 Zr1 148.31(8) . . ?
Ti3 Sb2 Ti1 148.31(8) . . ?
Zr1 Sb2 Ti1 0.0(2) . . ?
Ti3 Sb2 Ti1 132.61(6) . 13_454 ?
Zr1 Sb2 Ti1 77.39(6) . 13_454 ?
Ti1 Sb2 Ti1 77.39(6) . 13_454 ?
Ti3 Sb2 Zr1 132.61(6) . 13_454 ?
Zr1 Sb2 Zr1 77.39(6) . 13_454 ?
Ti1 Sb2 Zr1 77.39(6) . 13_454 ?
Ti1 Sb2 Zr1 0.00(10) 13_454 13_454 ?
Ti3 Sb2 Ti2 75.22(6) . . ?
Zr1 Sb2 Ti2 75.73(6) . . ?
Ti1 Sb2 Ti2 75.73(6) . . ?
Ti1 Sb2 Ti2 131.60(11) 13_454 . ?
Zr1 Sb2 Ti2 131.60(11) 13_454 . ?
Ti3 Sb2 Zr2 75.22(6) . . ?
Zr1 Sb2 Zr2 75.73(6) . . ?
Ti1 Sb2 Zr2 75.73(6) . . ?
Ti1 Sb2 Zr2 131.60(11) 13_454 . ?
Zr1 Sb2 Zr2 131.60(11) 13_454 . ?
Ti2 Sb2 Zr2 0.0(2) . . ?
Ti3 Sb2 Sb1 111.96(4) . 1_455 ?
Zr1 Sb2 Sb1 61.47(8) . 1_455 ?
Ti1 Sb2 Sb1 61.47(8) . 1_455 ?
Ti1 Sb2 Sb1 101.39(6) 13_454 1_455 ?
Zr1 Sb2 Sb1 101.39(6) 13_454 1_455 ?
Ti2 Sb2 Sb1 100.02(6) . 1_455 ?
Zr2 Sb2 Sb1 100.02(6) . 1_455 ?
Ti3 Sb2 Sb3 78.65(6) . 10_554 ?
Zr1 Sb2 Sb3 127.56(9) . 10_554 ?
Ti1 Sb2 Sb3 127.56(9) . 10_554 ?
Ti1 Sb2 Sb3 54.53(2) 13_454 10_554 ?
Zr1 Sb2 Sb3 54.53(2) 13_454 10_554 ?
Ti2 Sb2 Sb3 119.62(8) . 10_554 ?
Zr2 Sb2 Sb3 119.62(8) . 10_554 ?
Sb1 Sb2 Sb3 140.30(4) 1_455 10_554 ?
Ti3 Sb2 Ti2 69.48(3) . 15_444 ?
Zr1 Sb2 Ti2 110.96(9) . 15_444 ?
Ti1 Sb2 Ti2 110.96(9) . 15_444 ?
Ti1 Sb2 Ti2 114.77(9) 13_454 15_444 ?
Zr1 Sb2 Ti2 114.77(9) 13_454 15_444 ?
Ti2 Sb2 Ti2 112.20(5) . 15_444 ?
Zr2 Sb2 Ti2 112.20(5) . 15_444 ?
Sb1 Sb2 Ti2 49.51(2) 1_455 15_444 ?
Sb3 Sb2 Ti2 107.63(4) 10_554 15_444 ?
Ti3 Sb2 Zr2 69.48(3) . 15_444 ?
Zr1 Sb2 Zr2 110.96(9) . 15_444 ?
Ti1 Sb2 Zr2 110.96(9) . 15_444 ?
Ti1 Sb2 Zr2 114.77(9) 13_454 15_444 ?
Zr1 Sb2 Zr2 114.77(9) 13_454 15_444 ?
Ti2 Sb2 Zr2 112.20(5) . 15_444 ?
Zr2 Sb2 Zr2 112.20(5) . 15_444 ?
Sb1 Sb2 Zr2 49.51(2) 1_455 15_444 ?
Sb3 Sb2 Zr2 107.63(4) 10_554 15_444 ?
Ti2 Sb2 Zr2 0.00(7) 15_444 15_444 ?
Ti2 Sb3 Zr2 0.00(11) . . ?
Ti2 Sb3 Ti2 137.72(9) . 13_554 ?
Zr2 Sb3 Ti2 137.72(9) . 13_554 ?
Ti2 Sb3 Zr2 137.72(9) . 13_554 ?
Zr2 Sb3 Zr2 137.72(9) . 13_554 ?
Ti2 Sb3 Zr2 0.00(11) 13_554 13_554 ?
Ti2 Sb3 Ti1 142.72(12) . 13_554 ?
Zr2 Sb3 Ti1 142.72(12) . 13_554 ?
Ti2 Sb3 Ti1 76.62(6) 13_554 13_554 ?
Zr2 Sb3 Ti1 76.62(6) 13_554 13_554 ?
Ti2 Sb3 Zr1 142.72(12) . 13_554 ?
Zr2 Sb3 Zr1 142.72(12) . 13_554 ?
Ti2 Sb3 Zr1 76.62(6) 13_554 13_554 ?
Zr2 Sb3 Zr1 76.62(6) 13_554 13_554 ?
Ti1 Sb3 Zr1 0.0(2) 13_554 13_554 ?
Ti2 Sb3 Zr1 76.62(6) . 1_655 ?
Zr2 Sb3 Zr1 76.62(6) . 1_655 ?
Ti2 Sb3 Zr1 142.72(12) 13_554 1_655 ?
Zr2 Sb3 Zr1 142.72(12) 13_554 1_655 ?
Ti1 Sb3 Zr1 77.05(8) 13_554 1_655 ?
Zr1 Sb3 Zr1 77.05(8) 13_554 1_655 ?
Ti2 Sb3 Ti1 76.62(6) . 1_655 ?
Zr2 Sb3 Ti1 76.62(6) . 1_655 ?
Ti2 Sb3 Ti1 142.72(12) 13_554 1_655 ?
Zr2 Sb3 Ti1 142.72(12) 13_554 1_655 ?
Ti1 Sb3 Ti1 77.05(8) 13_554 1_655 ?
Zr1 Sb3 Ti1 77.05(8) 13_554 1_655 ?
Zr1 Sb3 Ti1 0.0(2) 1_655 1_655 ?
Ti2 Sb3 Sb2 101.06(6) . 10_554 ?
Zr2 Sb3 Sb2 101.06(6) . 10_554 ?
Ti2 Sb3 Sb2 90.52(5) 13_554 10_554 ?
Zr2 Sb3 Sb2 90.52(5) 13_554 10_554 ?
Ti1 Sb3 Sb2 56.63(8) 13_554 10_554 ?
Zr1 Sb3 Sb2 56.63(8) 13_554 10_554 ?
Zr1 Sb3 Sb2 96.56(7) 1_655 10_554 ?
Ti1 Sb3 Sb2 96.56(7) 1_655 10_554 ?
Ti2 Sb3 Sb2 90.52(5) . 13_544 ?
Zr2 Sb3 Sb2 90.52(5) . 13_544 ?
Ti2 Sb3 Sb2 101.06(6) 13_554 13_544 ?
Zr2 Sb3 Sb2 101.06(6) 13_554 13_544 ?
Ti1 Sb3 Sb2 96.56(7) 13_554 13_544 ?
Zr1 Sb3 Sb2 96.56(7) 13_554 13_544 ?
Zr1 Sb3 Sb2 56.63(8) 1_655 13_544 ?
Ti1 Sb3 Sb2 56.63(8) 1_655 13_544 ?
Sb2 Sb3 Sb2 147.66(8) 10_554 13_544 ?
Sb2 Zr1 Sb2 139.4(2) 10_444 . ?
Sb2 Zr1 Sb3 90.25(4) 10_444 10_544 ?
Sb2 Zr1 Sb3 99.85(5) . 10_544 ?
Sb2 Zr1 Sb3 99.85(5) 10_444 1_455 ?
Sb2 Zr1 Sb3 90.25(4) . 1_455 ?
Sb3 Zr1 Sb3 150.7(2) 10_544 1_455 ?
Sb2 Zr1 Sb2 141.66(13) 10_444 6 ?
Sb2 Zr1 Sb2 77.56(6) . 6 ?
Sb3 Zr1 Sb2 68.84(7) 10_544 6 ?
Sb3 Zr1 Sb2 86.92(10) 1_455 6 ?
Sb2 Zr1 Sb2 77.56(6) 10_444 13_444 ?
Sb2 Zr1 Sb2 141.66(13) . 13_444 ?
Sb3 Zr1 Sb2 86.92(10) 10_544 13_444 ?
Sb3 Zr1 Sb2 68.84(7) 1_455 13_444 ?
Sb2 Zr1 Sb2 69.83(12) 6 13_444 ?
Sb2 Zr1 Sb1 79.89(10) 10_444 1_455 ?
Sb2 Zr1 Sb1 65.40(8) . 1_455 ?
Sb3 Zr1 Sb1 135.60(14) 10_544 1_455 ?
Sb3 Zr1 Sb1 73.56(5) 1_455 1_455 ?
Sb2 Zr1 Sb1 137.44(2) 6 1_455 ?
Sb2 Zr1 Sb1 131.47(4) 13_444 1_455 ?
Sb2 Zr1 Sb1 65.40(8) 10_444 10_544 ?
Sb2 Zr1 Sb1 79.89(10) . 10_544 ?
Sb3 Zr1 Sb1 73.56(5) 10_544 10_544 ?
Sb3 Zr1 Sb1 135.60(14) 1_455 10_544 ?
Sb2 Zr1 Sb1 131.47(4) 6 10_544 ?
Sb2 Zr1 Sb1 137.44(2) 13_444 10_544 ?
Sb1 Zr1 Sb1 62.92(11) 1_455 10_544 ?
Sb2 Zr1 Zr2 54.83(5) 10_444 1_455 ?
Sb2 Zr1 Zr2 108.10(11) . 1_455 ?
Sb3 Zr1 Zr2 145.04(4) 10_544 1_455 ?
Sb3 Zr1 Zr2 51.23(4) 1_455 1_455 ?
Sb2 Zr1 Zr2 136.98(12) 6 1_455 ?
Sb2 Zr1 Zr2 84.02(8) 13_444 1_455 ?
Sb1 Zr1 Zr2 48.15(8) 1_455 1_455 ?
Sb1 Zr1 Zr2 90.85(14) 10_544 1_455 ?
Sb2 Zr1 Zr2 108.10(11) 10_444 . ?
Sb2 Zr1 Zr2 54.83(5) . . ?
Sb3 Zr1 Zr2 51.23(4) 10_544 . ?
Sb3 Zr1 Zr2 145.04(4) 1_455 . ?
Sb2 Zr1 Zr2 84.02(8) 6 . ?
Sb2 Zr1 Zr2 136.98(12) 13_444 . ?
Sb1 Zr1 Zr2 90.85(14) 1_455 . ?
Sb1 Zr1 Zr2 48.15(8) 10_544 . ?
Zr2 Zr1 Zr2 135.0(2) 1_455 . ?
Sb2 Zr1 Zr1 151.32(4) 10_444 13_454 ?
Sb2 Zr1 Zr1 53.44(4) . 13_454 ?
Sb3 Zr1 Zr1 114.68(12) 10_544 13_454 ?
Sb3 Zr1 Zr1 51.47(4) 1_455 13_454 ?
Sb2 Zr1 Zr1 49.17(10) 6 13_454 ?
Sb2 Zr1 Zr1 89.3(2) 13_444 13_454 ?
Sb1 Zr1 Zr1 90.52(9) 1_455 13_454 ?
Sb1 Zr1 Zr1 133.12(14) 10_544 13_454 ?
Zr2 Zr1 Zr1 98.93(2) 1_455 13_454 ?
Zr2 Zr1 Zr1 98.93(2) . 13_454 ?
Sb2 Zr1 Zr1 53.44(4) 10_444 13_444 ?
Sb2 Zr1 Zr1 151.32(4) . 13_444 ?
Sb3 Zr1 Zr1 51.47(4) 10_544 13_444 ?
Sb3 Zr1 Zr1 114.68(12) 1_455 13_444 ?
Sb2 Zr1 Zr1 89.3(2) 6 13_444 ?
Sb2 Zr1 Zr1 49.17(10) 13_444 13_444 ?
Sb1 Zr1 Zr1 133.12(14) 1_455 13_444 ?
Sb1 Zr1 Zr1 90.52(9) 10_544 13_444 ?
Zr2 Zr1 Zr1 98.93(2) 1_455 13_444 ?
Zr2 Zr1 Zr1 98.93(2) . 13_444 ?
Zr1 Zr1 Zr1 132.1(3) 13_454 13_444 ?
Sb1 Zr2 Sb1 125.6(2) 10_544 . ?
Sb1 Zr2 Sb3 149.03(10) 10_544 . ?
Sb1 Zr2 Sb3 79.24(4) . . ?
Sb1 Zr2 Sb3 79.24(4) 10_544 10_544 ?
Sb1 Zr2 Sb3 149.03(10) . 10_544 ?
Sb3 Zr2 Sb3 85.69(12) . 10_544 ?
Sb1 Zr2 Sb2 105.21(6) 10_544 10_544 ?
Sb1 Zr2 Sb2 81.81(5) . 10_544 ?
Sb3 Zr2 Sb2 95.83(8) . 10_544 ?
Sb3 Zr2 Sb2 72.93(6) 10_544 10_544 ?
Sb1 Zr2 Sb2 81.81(5) 10_544 . ?
Sb1 Zr2 Sb2 105.21(6) . . ?
Sb3 Zr2 Sb2 72.93(6) . . ?
Sb3 Zr2 Sb2 95.83(8) 10_544 . ?
Sb2 Zr2 Sb2 165.0(2) 10_544 . ?
Sb1 Zr2 Sb2 71.61(9) 10_544 8_655 ?
Sb1 Zr2 Sb2 61.69(8) . 8_655 ?
Sb3 Zr2 Sb2 138.68(4) . 8_655 ?
Sb3 Zr2 Sb2 120.99(4) 10_544 8_655 ?
Sb2 Zr2 Sb2 67.25(5) 10_544 8_655 ?
Sb2 Zr2 Sb2 127.79(12) . 8_655 ?
Sb1 Zr2 Sb2 61.69(8) 10_544 15_444 ?
Sb1 Zr2 Sb2 71.61(9) . 15_444 ?
Sb3 Zr2 Sb2 120.99(4) . 15_444 ?
Sb3 Zr2 Sb2 138.68(4) 10_544 15_444 ?
Sb2 Zr2 Sb2 127.79(12) 10_544 15_444 ?
Sb2 Zr2 Sb2 67.25(5) . 15_444 ?
Sb2 Zr2 Sb2 60.63(9) 8_655 15_444 ?
Sb1 Zr2 Ti3 56.73(5) 10_544 1_545 ?
Sb1 Zr2 Ti3 102.88(8) . 1_545 ?
Sb3 Zr2 Ti3 143.11(8) . 1_545 ?
Sb3 Zr2 Ti3 73.882(11) 10_544 1_545 ?
Sb2 Zr2 Ti3 49.21(3) 10_544 1_545 ?
Sb2 Zr2 Ti3 138.29(6) . 1_545 ?
Sb2 Zr2 Ti3 47.17(5) 8_655 1_545 ?
Sb2 Zr2 Ti3 93.73(9) 15_444 1_545 ?
Sb1 Zr2 Ti3 102.88(8) 10_544 . ?
Sb1 Zr2 Ti3 56.73(5) . . ?
Sb3 Zr2 Ti3 73.882(11) . . ?
Sb3 Zr2 Ti3 143.11(8) 10_544 . ?
Sb2 Zr2 Ti3 138.29(6) 10_544 . ?
Sb2 Zr2 Ti3 49.21(3) . . ?
Sb2 Zr2 Ti3 93.73(9) 8_655 . ?
Sb2 Zr2 Ti3 47.17(5) 15_444 . ?
Ti3 Zr2 Ti3 138.28(13) 1_545 . ?
Sb1 Zr2 Zr1 154.51(5) 10_544 1_655 ?
Sb1 Zr2 Zr1 56.44(6) . 1_655 ?
Sb3 Zr2 Zr1 52.15(8) . 1_655 ?
Sb3 Zr2 Zr1 93.03(13) 10_544 1_655 ?
Sb2 Zr2 Zr1 49.44(4) 10_544 1_655 ?
Sb2 Zr2 Zr1 123.38(9) . 1_655 ?
Sb2 Zr2 Zr1 92.51(8) 8_655 1_655 ?
Sb2 Zr2 Zr1 128.04(11) 15_444 1_655 ?
Ti3 Zr2 Zr1 97.83(2) 1_545 1_655 ?
Ti3 Zr2 Zr1 97.83(2) . 1_655 ?
Sb1 Zr2 Zr1 56.44(6) 10_544 . ?
Sb1 Zr2 Zr1 154.51(5) . . ?
Sb3 Zr2 Zr1 93.03(13) . . ?
Sb3 Zr2 Zr1 52.15(8) 10_544 . ?
Sb2 Zr2 Zr1 123.38(9) 10_544 . ?
Sb2 Zr2 Zr1 49.44(4) . . ?
Sb2 Zr2 Zr1 128.04(11) 8_655 . ?
Sb2 Zr2 Zr1 92.51(8) 15_444 . ?
Ti3 Zr2 Zr1 97.83(2) 1_545 . ?
Ti3 Zr2 Zr1 97.83(2) . . ?
Zr1 Zr2 Zr1 135.0(2) 1_655 . ?
Sb2 Ti1 Sb2 139.4(2) 10_444 . ?
Sb2 Ti1 Sb3 90.25(4) 10_444 10_544 ?
Sb2 Ti1 Sb3 99.85(5) . 10_544 ?
Sb2 Ti1 Sb3 99.85(5) 10_444 1_455 ?
Sb2 Ti1 Sb3 90.25(4) . 1_455 ?
Sb3 Ti1 Sb3 150.7(2) 10_544 1_455 ?
Sb2 Ti1 Sb2 141.66(13) 10_444 6 ?
Sb2 Ti1 Sb2 77.56(6) . 6 ?
Sb3 Ti1 Sb2 68.84(7) 10_544 6 ?
Sb3 Ti1 Sb2 86.92(10) 1_455 6 ?
Sb2 Ti1 Sb2 77.56(6) 10_444 13_444 ?
Sb2 Ti1 Sb2 141.66(13) . 13_444 ?
Sb3 Ti1 Sb2 86.92(10) 10_544 13_444 ?
Sb3 Ti1 Sb2 68.84(7) 1_455 13_444 ?
Sb2 Ti1 Sb2 69.83(12) 6 13_444 ?
Sb2 Ti1 Sb1 65.40(8) 10_444 10_544 ?
Sb2 Ti1 Sb1 79.89(10) . 10_544 ?
Sb3 Ti1 Sb1 73.56(5) 10_544 10_544 ?
Sb3 Ti1 Sb1 135.60(14) 1_455 10_544 ?
Sb2 Ti1 Sb1 131.47(4) 6 10_544 ?
Sb2 Ti1 Sb1 137.44(2) 13_444 10_544 ?
Sb2 Ti1 Sb1 79.89(10) 10_444 1_455 ?
Sb2 Ti1 Sb1 65.40(8) . 1_455 ?
Sb3 Ti1 Sb1 135.60(14) 10_544 1_455 ?
Sb3 Ti1 Sb1 73.56(5) 1_455 1_455 ?
Sb2 Ti1 Sb1 137.44(2) 6 1_455 ?
Sb2 Ti1 Sb1 131.47(4) 13_444 1_455 ?
Sb1 Ti1 Sb1 62.92(11) 10_544 1_455 ?
Sb1 Ti2 Sb1 125.6(2) 10_544 . ?
Sb1 Ti2 Sb3 149.03(10) 10_544 . ?
Sb1 Ti2 Sb3 79.24(4) . . ?
Sb1 Ti2 Sb3 79.24(4) 10_544 10_544 ?
Sb1 Ti2 Sb3 149.03(10) . 10_544 ?
Sb3 Ti2 Sb3 85.69(12) . 10_544 ?
Sb1 Ti2 Sb2 105.21(6) 10_544 10_544 ?
Sb1 Ti2 Sb2 81.81(5) . 10_544 ?
Sb3 Ti2 Sb2 95.83(8) . 10_544 ?
Sb3 Ti2 Sb2 72.93(6) 10_544 10_544 ?
Sb1 Ti2 Sb2 81.81(5) 10_544 . ?
Sb1 Ti2 Sb2 105.21(6) . . ?
Sb3 Ti2 Sb2 72.93(6) . . ?
Sb3 Ti2 Sb2 95.83(8) 10_544 . ?
Sb2 Ti2 Sb2 165.0(2) 10_544 . ?
Sb1 Ti2 Sb2 61.69(8) 10_544 15_444 ?
Sb1 Ti2 Sb2 71.61(9) . 15_444 ?
Sb3 Ti2 Sb2 120.99(4) . 15_444 ?
Sb3 Ti2 Sb2 138.68(4) 10_544 15_444 ?
Sb2 Ti2 Sb2 127.79(12) 10_544 15_444 ?
Sb2 Ti2 Sb2 67.25(5) . 15_444 ?
Sb1 Ti2 Sb2 71.61(9) 10_544 8_655 ?
Sb1 Ti2 Sb2 61.69(8) . 8_655 ?
Sb3 Ti2 Sb2 138.68(4) . 8_655 ?
Sb3 Ti2 Sb2 120.99(4) 10_544 8_655 ?
Sb2 Ti2 Sb2 67.25(5) 10_544 8_655 ?
Sb2 Ti2 Sb2 127.79(12) . 8_655 ?
Sb2 Ti2 Sb2 60.63(9) 15_444 8_655 ?
Sb2 Ti3 Sb2 153.01(6) 10_554 15_444 ?
Sb2 Ti3 Sb2 106.64(6) 10_554 . ?
Sb2 Ti3 Sb2 79.78(6) 15_444 . ?
Sb2 Ti3 Sb2 79.78(6) 10_554 8_665 ?
Sb2 Ti3 Sb2 106.64(6) 15_444 8_665 ?
Sb2 Ti3 Sb2 153.01(6) . 8_665 ?
Sb2 Ti3 Sb1 76.50(3) 10_554 . ?
Sb2 Ti3 Sb1 76.50(3) 15_444 . ?
Sb2 Ti3 Sb1 103.50(3) . . ?
Sb2 Ti3 Sb1 103.50(3) 8_665 . ?
Sb2 Ti3 Sb1 103.50(3) 10_554 10_554 ?
Sb2 Ti3 Sb1 103.50(3) 15_444 10_554 ?
Sb2 Ti3 Sb1 76.50(3) . 10_554 ?
Sb2 Ti3 Sb1 76.50(3) 8_665 10_554 ?
Sb1 Ti3 Sb1 180.0 . 10_554 ?
Sb2 Ti3 Zr2 150.92(5) 10_554 15_444 ?
Sb2 Ti3 Zr2 55.57(5) 15_444 15_444 ?
Sb2 Ti3 Zr2 63.35(7) . 15_444 ?
Sb2 Ti3 Zr2 98.05(5) 8_665 15_444 ?
Sb1 Ti3 Zr2 131.36(2) . 15_444 ?
Sb1 Ti3 Zr2 48.64(2) 10_554 15_444 ?
Sb2 Ti3 Zr2 55.57(4) 10_554 1_565 ?
Sb2 Ti3 Zr2 150.92(5) 15_444 1_565 ?
Sb2 Ti3 Zr2 98.05(5) . 1_565 ?
Sb2 Ti3 Zr2 63.35(7) 8_665 1_565 ?
Sb1 Ti3 Zr2 131.36(2) . 1_565 ?
Sb1 Ti3 Zr2 48.64(2) 10_554 1_565 ?
Zr2 Ti3 Zr2 97.28(4) 15_444 1_565 ?
Sb2 Ti3 Zr2 63.35(7) 10_554 15_544 ?
Sb2 Ti3 Zr2 98.05(5) 15_444 15_544 ?
Sb2 Ti3 Zr2 150.92(5) . 15_544 ?
Sb2 Ti3 Zr2 55.57(5) 8_665 15_544 ?
Sb1 Ti3 Zr2 48.64(2) . 15_544 ?
Sb1 Ti3 Zr2 131.36(2) 10_554 15_544 ?
Zr2 Ti3 Zr2 138.28(13) 15_444 15_544 ?
Zr2 Ti3 Zr2 97.28(4) 1_565 15_544 ?
Sb2 Ti3 Zr2 98.05(5) 10_554 . ?
Sb2 Ti3 Zr2 63.35(7) 15_444 . ?
Sb2 Ti3 Zr2 55.57(4) . . ?
Sb2 Ti3 Zr2 150.92(5) 8_665 . ?
Sb1 Ti3 Zr2 48.64(2) . . ?
Sb1 Ti3 Zr2 131.36(2) 10_554 . ?
Zr2 Ti3 Zr2 97.28(4) 15_444 . ?
Zr2 Ti3 Zr2 138.28(13) 1_565 . ?
Zr2 Ti3 Zr2 97.28(4) 15_544 . ?

loop_
_geom_bond_atom_site_label_1
_geom_bond_atom_site_label_2
_geom_bond_distance
_geom_bond_site_symmetry_2
_geom_bond_publ_flag
Sb1 Ti2 2.726(2) 15_544 ?
Sb1 Zr2 2.726(2) 15_544 ?
Sb1 Zr2 2.726(2) . ?
Sb1 Ti2 2.726(2) . ?
Sb1 Ti3 3.036(2) . ?
Sb1 Ti1 3.049(4) 1_655 ?
Sb1 Zr1 3.049(4) 1_655 ?
Sb1 Ti1 3.049(4) 15_544 ?
Sb1 Zr1 3.049(4) 15_544 ?
Sb1 Sb2 3.156(2) 1_655 ?
Sb1 Sb2 3.156(2) 8_655 ?
Sb1 Sb1 3.183(3) 10_644 ?
Sb2 Ti3 2.7422(14) . ?
Sb2 Zr1 2.776(2) . ?
Sb2 Ti1 2.776(2) . ?
Sb2 Ti1 2.947(4) 13_454 ?
Sb2 Zr1 2.947(4) 13_454 ?
Sb2 Ti2 2.987(2) . ?
Sb2 Zr2 2.987(2) . ?
Sb2 Sb1 3.156(2) 1_455 ?
Sb2 Sb3 3.291(2) 10_554 ?
Sb2 Ti2 3.342(4) 15_444 ?
Sb2 Zr2 3.342(4) 15_444 ?
Sb3 Ti2 2.838(3) . ?
Sb3 Zr2 2.838(3) . ?
Sb3 Ti2 2.838(3) 13_554 ?
Sb3 Zr2 2.838(3) 13_554 ?
Sb3 Ti1 2.874(2) 13_554 ?
Sb3 Zr1 2.874(2) 13_554 ?
Sb3 Zr1 2.874(2) 1_655 ?
Sb3 Ti1 2.874(2) 1_655 ?
Sb3 Sb2 3.291(2) 10_554 ?
Sb3 Sb2 3.291(2) 13_544 ?
Zr1 Sb2 2.776(2) 10_444 ?
Zr1 Sb3 2.874(2) 10_544 ?
Zr1 Sb3 2.874(2) 1_455 ?
Zr1 Sb2 2.947(4) 6 ?
Zr1 Sb2 2.947(4) 13_444 ?
Zr1 Sb1 3.049(4) 1_455 ?
Zr1 Sb1 3.049(4) 10_544 ?
Zr1 Zr2 3.542(3) 1_455 ?
Zr1 Zr2 3.542(3) . ?
Zr1 Zr1 3.581(4) 13_454 ?
Zr1 Zr1 3.581(4) 13_444 ?
Zr2 Sb1 2.726(2) 10_544 ?
Zr2 Sb3 2.838(3) 10_544 ?
Zr2 Sb2 2.987(2) 10_544 ?
Zr2 Sb2 3.342(4) 8_655 ?
Zr2 Sb2 3.342(4) 15_444 ?
Zr2 Ti3 3.5020(15) 1_545 ?
Zr2 Ti3 3.5020(15) . ?
Zr2 Zr1 3.542(3) 1_655 ?
Ti1 Sb2 2.776(2) 10_444 ?
Ti1 Sb3 2.874(2) 10_544 ?
Ti1 Sb3 2.874(2) 1_455 ?
Ti1 Sb2 2.947(4) 6 ?
Ti1 Sb2 2.947(4) 13_444 ?
Ti1 Sb1 3.049(4) 10_544 ?
Ti1 Sb1 3.049(4) 1_455 ?
Ti2 Sb1 2.726(2) 10_544 ?
Ti2 Sb3 2.838(3) 10_544 ?
Ti2 Sb2 2.987(2) 10_544 ?
Ti2 Sb2 3.342(4) 15_444 ?
Ti2 Sb2 3.342(4) 8_655 ?
Ti3 Sb2 2.7422(14) 10_554 ?
Ti3 Sb2 2.7422(14) 15_444 ?
Ti3 Sb2 2.7422(14) 8_665 ?
Ti3 Sb1 3.036(2) 10_554 ?
Ti3 Zr2 3.5020(15) 15_444 ?
Ti3 Zr2 3.5020(15) 1_565 ?
Ti3 Zr2 3.5020(15) 15_544 ?
